data_7102165
loop_
_publ_author_name
'Meier, Roland'
'Maigut, Joachim'
'Kallies, Bernd'
'Lehnert, Nicolai'
'Paulat, Florian'
'Heinemann, Frank W'
'Zahn, Gernot'
'Feth, Martin P'
'Krautscheid, Harald'
'van Eldik, Rudi'

_publ_section_title
;
 [FeIII(tmdta)]--twist-boat/half-chair conformer ratio reliably deduced
 from DFT-calculated Raman spectra.
;
_journal_issue 38
_journal_name_full 'Chemical communications (Cambridge, England)'
_journal_page_first 3960
_journal_page_last 3962
_journal_paper_doi 10.1039/b708437d
_journal_year 2007
_chemical_compound_source 'synthesis as described'
_chemical_formula_moiety 'C11 H14 Fe N2 O8, H4 N, 0.5 (H2 O)'
_chemical_formula_sum 'C11 H19 Fe N3 O8.5'
_chemical_formula_weight 385.14
_chemical_name_systematic
;
?
;
_space_group_IT_number 14
_symmetry_cell_setting monoclinic
_symmetry_Int_Tables_number 14
_symmetry_space_group_name_Hall '-P 2yn'
_symmetry_space_group_name_H-M 'P 1 21/n 1'
_atom_sites_solution_hydrogens geom
_atom_sites_solution_primary direct
_atom_sites_solution_secondary difmap
_audit_creation_date 2007-08-06T13:23:18-00:00
_audit_creation_method 'WinGX routine CIF_UPDATE'
_cell_angle_alpha 90
_cell_angle_beta 103.859(9)
_cell_angle_gamma 90
_cell_formula_units_Z 4
_cell_length_a 8.6446(13)
_cell_length_b 11.0545(10)
_cell_length_c 16.837(3)
_cell_measurement_reflns_used 25
_cell_measurement_temperature 293(2)
_cell_measurement_theta_max 15.726
_cell_measurement_theta_min 9.821
_cell_measurement_wavelength 0.71073
_cell_volume 1562.1(4)
_computing_cell_refinement 'CAD4 Express (Enraf Nonius, 1994)'
_computing_data_collection 'CAD4 Express (Enraf Nonius, 1994)'
_computing_data_reduction 'XCAD4 (Harms & Wocadlo, 1995)'
_computing_molecular_graphics 'Ortep-3 for Windows (Farrugia, 1997)'
_computing_publication_material 'WinGX publication routines (Farrugia, 1999)'
_computing_structure_refinement 'SHELXL-97 (Sheldrick, 1997)'
_computing_structure_solution 'SHELXS-86 (Sheldrick, 1986)'
_diffrn_ambient_temperature 293(2)
_diffrn_detector 'scintillation LiI'
_diffrn_detector_dtime 1.195
_diffrn_measured_fraction_theta_full 1
_diffrn_measured_fraction_theta_max 1
_diffrn_measurement_device '\k-geometry diffractometer'
_diffrn_measurement_device_type 'Enraf Nonius CAD4'
_diffrn_measurement_method 'non-profiled omega/2theta scans'
_diffrn_orient_matrix_type
;
x-axis points to radiation source
the matrix is specified in reciprocal space
;
_diffrn_orient_matrix_UB_11 0.078776
_diffrn_orient_matrix_UB_12 0.058701
_diffrn_orient_matrix_UB_13 -0.012829
_diffrn_orient_matrix_UB_21 0.047604
_diffrn_orient_matrix_UB_22 0.011409
_diffrn_orient_matrix_UB_23 0.059951
_diffrn_orient_matrix_UB_31 0.075913
_diffrn_orient_matrix_UB_32 -0.06795
_diffrn_orient_matrix_UB_33 -0.001055
_diffrn_radiation_monochromator graphite
_diffrn_radiation_probe x-ray
_diffrn_radiation_type MoK\a
_diffrn_radiation_wavelength 0.71073
_diffrn_reflns_av_R_equivalents 0.0855
_diffrn_reflns_av_unetI/netI 0.1023
_diffrn_reflns_limit_h_max 11
_diffrn_reflns_limit_h_min -11
_diffrn_reflns_limit_k_max 0
_diffrn_reflns_limit_k_min -14
_diffrn_reflns_limit_l_max 21
_diffrn_reflns_limit_l_min -21
_diffrn_reflns_number 7134
_diffrn_reflns_theta_full 27.45
_diffrn_reflns_theta_max 27.45
_diffrn_reflns_theta_min 2.22
_diffrn_source 'Enraf Nonius FR590'
_diffrn_standards_decay_% 3
_diffrn_standards_interval_time 60
_diffrn_standards_number 3
_exptl_absorpt_coefficient_mu 1.015
_exptl_absorpt_correction_T_max 0.8764
_exptl_absorpt_correction_T_min 0.5045
_exptl_absorpt_correction_type refdelf
_exptl_absorpt_process_details
;
Walker, N. & Stuart, D (1983) Acta. Cryst. A39, 158-166
;
_exptl_crystal_colour yellow
_exptl_crystal_density_diffrn 1.638
_exptl_crystal_density_method 'not measured'
_exptl_crystal_description cube
_exptl_crystal_F_000 800
_exptl_crystal_size_max 0.7
_exptl_crystal_size_mid 0.55
_exptl_crystal_size_min 0.13
_refine_diff_density_max 0.348
_refine_diff_density_min -0.359
_refine_diff_density_rms 0.077
_refine_ls_extinction_coef 0.0020(7)
_refine_ls_extinction_expression Fc^*^=kFc[1+0.001xFc^2^\l^3^/sin(2\q)]^-1/4^
_refine_ls_extinction_method SHELXL
_refine_ls_goodness_of_fit_ref 1.013
_refine_ls_hydrogen_treatment mixed
_refine_ls_matrix_type full
_refine_ls_number_parameters 236
_refine_ls_number_reflns 3573
_refine_ls_number_restraints 22
_refine_ls_restrained_S_all 1.009
_refine_ls_R_factor_all 0.1084
_refine_ls_R_factor_gt 0.0468
_refine_ls_shift/su_max 0
_refine_ls_shift/su_mean 0
_refine_ls_structure_factor_coef Fsqd
_refine_ls_weighting_details 'calc w=1/[\s^2^(Fo^2^)+(0.0424P)^2^+0.1653P] where P=(Fo^2^+2Fc^2^)/3'
_refine_ls_weighting_scheme calc
_refine_ls_wR_factor_gt 0.0996
_refine_ls_wR_factor_ref 0.1163
_reflns_number_gt 2094
_reflns_number_total 3573
_reflns_threshold_expression >2sigma(I)
_cod_data_source_file b708437d.txt
_cod_data_source_block NH4Fe(tmdta)x0.5H2O_CCDC649050
_cod_original_sg_symbol_H-M 'P 21/n'
_cod_original_formula_sum 'C11 H19 Fe N3 O8.50'
_cod_database_code 7102165

loop_
_symmetry_equiv_pos_as_xyz
'x, y, z'
'-x+1/2, y+1/2, -z+1/2'
'-x, -y, -z'
'x-1/2, -y-1/2, z-1/2'

loop_
_atom_site_label
_atom_site_type_symbol
_atom_site_fract_x
_atom_site_fract_y
_atom_site_fract_z
_atom_site_U_iso_or_equiv
_atom_site_adp_type
_atom_site_occupancy
_atom_site_symmetry_multiplicity
_atom_site_calc_flag
_atom_site_refinement_flags
C1 C 0.5091(4) 1.0594(3) 0.7775(2) 0.0411(8) Uani 1 1 d .
H1A H 0.4326 1.1237 0.7589 0.049 Uiso 1 1 calc R
H1B H 0.5813 1.0582 0.7414 0.049 Uiso 1 1 calc R
C2 C 0.6048(4) 1.0906(3) 0.8634(2) 0.0444(9) Uani 1 1 d .
H2A H 0.5322 1.1282 0.8919 0.053 Uiso 1 1 calc R
H2B H 0.6822 1.1517 0.858 0.053 Uiso 1 1 calc R
C3 C 0.6942(4) 0.9912(3) 0.9189(2) 0.0396(8) Uani 1 1 d .
H3A H 0.7818 1.028 0.9585 0.048 Uiso 1 1 calc R
H3B H 0.6227 0.9559 0.949 0.048 Uiso 1 1 calc R
C11 C 0.3126(5) 0.7868(4) 0.6611(2) 0.0516(10) Uani 1 1 d .
C12 C 0.3388(4) 0.9213(3) 0.6804(2) 0.0460(9) Uani 1 1 d .
H12A H 0.4029 0.9557 0.646 0.055 Uiso 1 1 calc R
H12B H 0.2368 0.9625 0.6681 0.055 Uiso 1 1 calc R
C21 C 0.3365(4) 0.8317(3) 0.8813(2) 0.0351(7) Uani 1 1 d .
C22 C 0.3050(4) 0.9352(3) 0.8212(2) 0.0374(8) Uani 1 1 d .
H22A H 0.1984 0.9269 0.7865 0.045 Uiso 1 1 calc R
H22B H 0.3089 1.0106 0.8512 0.045 Uiso 1 1 calc R
C31 C 0.8399(4) 0.8812(3) 0.7431(2) 0.0358(7) Uani 1 1 d .
C32 C 0.8732(4) 0.9364(3) 0.8286(2) 0.0399(8) Uani 1 1 d .
H32A H 0.981 0.9163 0.8579 0.048 Uiso 1 1 calc R
H32B H 0.8655 1.0237 0.824 0.048 Uiso 1 1 calc R
C41 C 0.8369(5) 0.6745(3) 0.9025(3) 0.0493(10) Uani 1 1 d .
C42 C 0.8392(4) 0.8011(3) 0.9381(2) 0.0455(9) Uani 1 1 d .
H42A H 0.786 0.7999 0.9827 0.055 Uiso 1 1 calc R
H42B H 0.9488 0.8256 0.9603 0.055 Uiso 1 1 calc R
Fe1 Fe 0.57517(6) 0.78289(4) 0.79401(3) 0.03807(17) Uani 1 1 d .
N1 N 0.4209(3) 0.9414(2) 0.76876(16) 0.0322(6) Uani 1 1 d .
N2 N 0.7595(3) 0.8919(2) 0.87597(16) 0.0319(6) Uani 1 1 d .
N3 N 0.7656(6) 0.8900(3) 0.5360(2) 0.0820(15) Uani 1 1 d D
O11 O 0.4078(3) 0.7134(2) 0.70765(17) 0.0569(7) Uani 1 1 d .
O12 O 0.2067(4) 0.7556(3) 0.60198(18) 0.0740(9) Uani 1 1 d .
O21 O 0.4565(3) 0.76255(19) 0.88086(15) 0.0431(6) Uani 1 1 d .
O22 O 0.2470(3) 0.8170(2) 0.92742(16) 0.0529(7) Uani 1 1 d .
O31 O 0.6995(3) 0.8358(2) 0.71468(14) 0.0417(6) Uani 1 1 d .
O32 O 0.9433(3) 0.8851(2) 0.70468(15) 0.0488(6) Uani 1 1 d .
O41 O 0.7258(3) 0.6523(2) 0.83853(19) 0.0541(7) Uani 1 1 d .
O42 O 0.9348(4) 0.5989(2) 0.9371(2) 0.0738(9) Uani 1 1 d .
O91 O 0.0374(8) 0.9112(5) 0.4993(4) 0.0641(17) Uani 0.5 1 d PD
H1 H 0.823(4) 0.872(3) 0.5834(16) 0.096 Uiso 1 1 d D
H2 H 0.674(3) 0.913(3) 0.540(2) 0.096 Uiso 1 1 d D
H3 H 0.756(4) 0.828(3) 0.5051(19) 0.096 Uiso 1 1 d D
H4 H 0.810(4) 0.947(3) 0.516(2) 0.096 Uiso 1 1 d D
H91 H 0.106(11) 0.862(8) 0.530(6) 0.096 Uiso 0.5 1 d PD
H92 H 0.008(12) 0.866(8) 0.456(5) 0.096 Uiso 0.5 1 d PD

loop_
_atom_site_aniso_label
_atom_site_aniso_U_11
_atom_site_aniso_U_22
_atom_site_aniso_U_33
_atom_site_aniso_U_23
_atom_site_aniso_U_13
_atom_site_aniso_U_12
C1 0.0398(18) 0.0327(17) 0.054(2) 0.0045(16) 0.0163(18) -0.0014(14)
C2 0.043(2) 0.0316(17) 0.059(2) -0.0122(16) 0.0127(18) -0.0030(15)
C3 0.0394(19) 0.0403(18) 0.040(2) -0.0121(15) 0.0122(16) -0.0009(15)
C11 0.045(2) 0.069(3) 0.047(2) -0.020(2) 0.0236(19) -0.019(2)
C12 0.0374(19) 0.066(2) 0.0340(19) 0.0055(18) 0.0073(16) -0.0072(17)
C21 0.0268(16) 0.0392(17) 0.040(2) -0.0033(15) 0.0085(15) -0.0058(14)
C22 0.0333(17) 0.0347(17) 0.048(2) 0.0019(16) 0.0172(16) 0.0015(13)
C31 0.0356(17) 0.0363(17) 0.0383(19) 0.0001(14) 0.0145(16) 0.0025(14)
C32 0.0357(18) 0.0448(19) 0.043(2) -0.0039(16) 0.0168(16) -0.0055(15)
C41 0.049(2) 0.0391(19) 0.064(3) 0.0150(19) 0.023(2) 0.0073(17)
C42 0.045(2) 0.051(2) 0.040(2) 0.0075(17) 0.0086(17) 0.0049(16)
Fe1 0.0329(3) 0.0312(2) 0.0538(3) -0.0086(3) 0.0176(2) -0.0029(2)
N1 0.0289(14) 0.0322(13) 0.0368(16) 0.0009(12) 0.0102(12) -0.0030(11)
N2 0.0326(14) 0.0324(13) 0.0319(15) -0.0026(11) 0.0097(12) 0.0017(11)
N3 0.135(4) 0.056(2) 0.044(2) -0.0038(17) 0.002(2) -0.001(2)
O11 0.0479(15) 0.0522(15) 0.0693(18) -0.0221(15) 0.0113(14) -0.0129(14)
O12 0.0601(17) 0.113(3) 0.0484(17) -0.0284(17) 0.0124(15) -0.0325(18)
O21 0.0405(12) 0.0376(12) 0.0557(16) 0.0132(11) 0.0199(12) 0.0067(10)
O22 0.0514(15) 0.0615(16) 0.0546(16) 0.0177(13) 0.0302(14) 0.0095(12)
O31 0.0317(12) 0.0550(14) 0.0392(14) -0.0111(11) 0.0101(11) -0.0032(11)
O32 0.0389(14) 0.0641(16) 0.0494(16) -0.0046(13) 0.0226(13) -0.0046(12)
O41 0.0459(15) 0.0338(13) 0.084(2) -0.0065(14) 0.0176(15) 0.0057(11)
O42 0.0661(19) 0.0481(16) 0.104(3) 0.0250(16) 0.0136(19) 0.0169(15)
O91 0.076(5) 0.055(4) 0.058(4) -0.008(3) 0.009(4) -0.005(3)

loop_
_atom_type_symbol
_atom_type_description
_atom_type_scat_dispersion_real
_atom_type_scat_dispersion_imag
_atom_type_scat_source
C C 0.0033 0.0016 'International Tables Vol C Tables 4.2.6.8 and 6.1.1.4'
H H 0 0 'International Tables Vol C Tables 4.2.6.8 and 6.1.1.4'
Fe Fe 0.3463 0.8444 'International Tables Vol C Tables 4.2.6.8 and 6.1.1.4'
N N 0.0061 0.0033 'International Tables Vol C Tables 4.2.6.8 and 6.1.1.4'
O O 0.0106 0.006 'International Tables Vol C Tables 4.2.6.8 and 6.1.1.4'

loop_
_geom_angle_atom_site_label_1
_geom_angle_atom_site_label_2
_geom_angle_atom_site_label_3
_geom_angle
N1 C1 C2 116.0(3)
C1 C2 C3 119.9(3)
N2 C3 C2 115.2(3)
O12 C11 O11 124.2(4)
O12 C11 C12 119.3(4)
O11 C11 C12 116.5(3)
N1 C12 C11 111.5(3)
O22 C21 O21 123.6(3)
O22 C21 C22 118.9(3)
O21 C21 C22 117.5(3)
N1 C22 C21 113.2(2)
O32 C31 O31 123.9(3)
O32 C31 C32 119.2(3)
O31 C31 C32 116.9(3)
N2 C32 C31 111.9(3)
O42 C41 O41 124.0(4)
O42 C41 C42 119.7(4)
O41 C41 C42 116.3(3)
N2 C42 C41 112.5(3)
O11 Fe1 O41 107.49(11)
O11 Fe1 O21 94.73(11)
O41 Fe1 O21 92.74(10)
O11 Fe1 O31 92.23(10)
O41 Fe1 O31 93.25(11)
O21 Fe1 O31 169.03(9)
O11 Fe1 N1 82.03(11)
O41 Fe1 N1 168.88(11)
O21 Fe1 N1 80.53(9)
O31 Fe1 N1 92.08(9)
O11 Fe1 N2 168.98(11)
O41 Fe1 N2 81.31(11)
O21 Fe1 N2 91.39(10)
O31 Fe1 N2 80.44(9)
N1 Fe1 N2 89.97(10)
C22 N1 C1 112.4(2)
C22 N1 C12 110.8(3)
C1 N1 C12 109.6(2)
C22 N1 Fe1 108.33(17)
C1 N1 Fe1 114.00(19)
C12 N1 Fe1 101.27(19)
C32 N2 C42 110.1(3)
C32 N2 C3 112.9(2)
C42 N2 C3 108.6(2)
C32 N2 Fe1 108.45(19)
C42 N2 Fe1 102.42(19)
C3 N2 Fe1 113.86(19)
C11 O11 Fe1 117.4(2)
C21 O21 Fe1 119.6(2)
C31 O31 Fe1 118.3(2)
C41 O41 Fe1 118.3(2)

loop_
_geom_bond_atom_site_label_1
_geom_bond_atom_site_label_2
_geom_bond_distance
C1 N1 1.500(4)
C1 C2 1.523(5)
C2 C3 1.527(5)
C3 N2 1.498(4)
C11 O12 1.229(5)
C11 O11 1.281(5)
C11 C12 1.527(5)
C12 N1 1.503(4)
C21 O22 1.231(4)
C21 O21 1.291(4)
C21 C22 1.508(5)
C22 N1 1.488(4)
C31 O32 1.223(4)
C31 O31 1.294(4)
C31 C32 1.526(5)
C32 N2 1.490(4)
C41 O42 1.232(4)
C41 O41 1.284(5)
C41 C42 1.521(5)
C42 N2 1.493(4)
Fe1 O11 1.947(3)
Fe1 O41 1.968(3)
Fe1 O21 1.990(2)
Fe1 O31 1.992(2)
Fe1 N1 2.182(3)
Fe1 N2 2.200(3)
